data_7116512
loop_
_publ_author_name
'Wang, Fan'
'Ni, Chun-Yan'
'Liu, Quan'
'Li, Fu-Ling'
'Shi, Jing'
'Li, Hong-Xi'
'Lang, Jian-Ping'

_publ_section_title
;
 [Pb(Tab)2(4,4'-bipy)](PF6)2: two-step ambient temperature quantitative
 solid-state synthesis, structure and dielectric properties
;
_journal_coden_ASTM CHCOFS
_journal_issue 81
_journal_name_full
;
 Chemical Communications (Cambridge, United Kingdom)
;
_journal_page_first 9248
_journal_page_last 9250
_journal_paper_doi 10.1039/c3cc45066j
_journal_volume 49
_journal_year 2013
_chemical_absolute_configuration rm
_chemical_formula_moiety 'C39 H59 N5 O Pb2 S4, 4(F6 P), 2(C2 H3 N)'
_chemical_formula_sum 'C43 H65 F24 N7 O P4 Pb2 S4'
_chemical_formula_weight 1818.52
_space_group_IT_number 5
_symmetry_cell_setting monoclinic
_symmetry_space_group_name_Hall 'C 2y'
_symmetry_space_group_name_H-M 'C 1 2 1'
_atom_sites_solution_hydrogens geom
_atom_sites_solution_primary direct
_atom_sites_solution_secondary difmap
_audit_creation_method SHELXL-97
_cell_angle_alpha 90.00
_cell_angle_beta 95.194(10)
_cell_angle_gamma 90.00
_cell_formula_units_Z 4
_cell_length_a 37.896(6)
_cell_length_b 12.929(2)
_cell_length_c 12.973(2)
_cell_measurement_reflns_used 7242
_cell_measurement_temperature 193(2)
_cell_measurement_theta_max 25.0
_cell_measurement_theta_min 3.1
_cell_volume 6330.1(17)
_computing_cell_refinement CrystalClear
_computing_data_collection CrystalClear
_computing_data_reduction CrystalStructure
_computing_molecular_graphics 'SHELXL-97 (Sheldrick, 1997)'
_computing_publication_material 'SHELXL-97 (Sheldrick, 1997)'
_computing_structure_refinement 'SHELXL-97 (Sheldrick, 1997)'
_computing_structure_solution 'SHELXS-97 (Sheldrick, 1990)'
_diffrn_ambient_temperature 193(2)
_diffrn_measured_fraction_theta_full 0.987
_diffrn_measured_fraction_theta_max 0.987
_diffrn_measurement_device_type 'Rigaku Mercury'
_diffrn_measurement_method /w
_diffrn_radiation_monochromator graphite
_diffrn_radiation_source 'fine-focus sealed tube'
_diffrn_radiation_type MoK\a
_diffrn_radiation_wavelength 0.71070
_diffrn_reflns_av_R_equivalents 0.0847
_diffrn_reflns_av_sigmaI/netI 0.0840
_diffrn_reflns_limit_h_max 45
_diffrn_reflns_limit_h_min -43
_diffrn_reflns_limit_k_max 15
_diffrn_reflns_limit_k_min -15
_diffrn_reflns_limit_l_max 15
_diffrn_reflns_limit_l_min -15
_diffrn_reflns_number 26276
_diffrn_reflns_theta_full 25.03
_diffrn_reflns_theta_max 25.03
_diffrn_reflns_theta_min 3.12
_diffrn_standards_decay_% 0
_diffrn_standards_interval_count 0
_diffrn_standards_interval_time 0
_diffrn_standards_number 0
_exptl_absorpt_coefficient_mu 5.656
_exptl_absorpt_correction_T_max 0.3230
_exptl_absorpt_correction_T_min 0.1325
_exptl_absorpt_correction_type multi-scan
_exptl_absorpt_process_details 'Jacobson, R. (1998) Private communication to Rigaku Company, Tokyo, Japan.'
_exptl_crystal_colour yellow
_exptl_crystal_density_diffrn 1.908
_exptl_crystal_density_method 'not measured'
_exptl_crystal_description plate
_exptl_crystal_F_000 3536
_exptl_crystal_size_max 0.60
_exptl_crystal_size_mid 0.20
_exptl_crystal_size_min 0.20
_refine_diff_density_max 1.782
_refine_diff_density_min -1.030
_refine_diff_density_rms 0.293
_refine_ls_abs_structure_details 'Flack H D (1983), Acta Cryst. A39, 876-881, with 5122 Friedel pairs'
_refine_ls_abs_structure_Flack 0.384(13)
_refine_ls_extinction_coef 0.00134(13)
_refine_ls_extinction_expression Fc^*^=kFc[1+0.001xFc^2^\l^3^/sin(2\q)]^-1/4^
_refine_ls_extinction_method SHELXL
_refine_ls_goodness_of_fit_ref 1.068
_refine_ls_hydrogen_treatment constr
_refine_ls_matrix_type full
_refine_ls_number_parameters 506
_refine_ls_number_reflns 11005
_refine_ls_number_restraints 4
_refine_ls_restrained_S_all 1.068
_refine_ls_R_factor_all 0.1003
_refine_ls_R_factor_gt 0.0962
_refine_ls_shift/su_max 0.001
_refine_ls_shift/su_mean 0.000
_refine_ls_structure_factor_coef Fsqd
_refine_ls_weighting_details 'calc w=1/[\s^2^(Fo^2^)+(0.1020P)^2^+368.5409P] where P=(Fo^2^+2Fc^2^)/3'
_refine_ls_weighting_scheme calc
_refine_ls_wR_factor_gt 0.2331
_refine_ls_wR_factor_ref 0.2359
_reflns_number_gt 10436
_reflns_number_total 11005
_reflns_threshold_expression >2sigma(I)
_cod_data_source_file 7109789alt.cif
_cod_data_source_block 1
_cod_original_cell_volume 6330.3(18)
_cod_original_sg_symbol_H-M C2
_cod_database_code 7116512

loop_
_symmetry_equiv_pos_as_xyz
'x, y, z'
'-x, y, -z'
'x+1/2, y+1/2, z'
'-x+1/2, y+1/2, -z'

loop_
_atom_site_label
_atom_site_type_symbol
_atom_site_fract_x
_atom_site_fract_y
_atom_site_fract_z
_atom_site_U_iso_or_equiv
_atom_site_adp_type
_atom_site_occupancy
_atom_site_symmetry_multiplicity
_atom_site_calc_flag
_atom_site_refinement_flags
Pb1 Pb 0.5000 0.09590(7) 2.0000 0.0346(3) Uani 1 2 d S
Pb2 Pb 0.501981(19) 0.33984(6) 1.79814(7) 0.0383(3) Uani 1 1 d .
Pb3 Pb 0.47956(4) 0.47817(12) 1.55230(11) 0.0328(4) Uani 0.50 1 d P
S1 S 0.54578(13) 0.2517(4) 2.0453(4) 0.0316(10) Uani 1 1 d .
S2 S 0.51237(15) 0.1298(4) 1.7763(5) 0.0441(14) Uani 1 1 d .
S3 S 0.53567(14) 0.3412(5) 1.6102(4) 0.0412(11) Uani 1 1 d .
S4 S 0.44614(13) 0.3200(5) 1.6611(4) 0.0406(13) Uani 1 1 d .
P1 P 0.75619(15) 0.7765(5) 1.0016(4) 0.0375(12) Uani 1 1 d .
P2 P 0.40286(19) 0.8216(6) 1.0285(5) 0.0563(17) Uani 1 1 d .
P3 P 0.40084(17) 0.7589(5) 1.5420(5) 0.0477(15) Uani 1 1 d .
P4 P 0.24446(13) 0.8187(4) 0.5034(4) 0.0330(12) Uani 1 1 d .
F1 F 0.7140(6) 0.7754(17) 0.9807(17) 0.0952(13) Uani 1 1 d .
F2 F 0.7594(6) 0.7844(17) 0.8777(17) 0.0952(13) Uani 1 1 d .
F3 F 0.7978(6) 0.7771(17) 1.0275(17) 0.0952(13) Uani 1 1 d .
F4 F 0.7528(6) 0.7693(17) 1.1254(16) 0.0952(13) Uani 1 1 d .
F5 F 0.7570(6) 0.6561(18) 0.9917(17) 0.0952(13) Uani 1 1 d .
F6 F 0.7577(7) 0.8994(18) 1.0170(18) 0.0952(13) Uani 1 1 d .
F7 F 0.4389(6) 0.7697(17) 1.0176(16) 0.0952(13) Uani 1 1 d .
F8 F 0.4116(6) 0.8056(17) 1.1501(16) 0.0952(13) Uani 1 1 d .
F9 F 0.3683(6) 0.8768(17) 1.0550(17) 0.0952(13) Uani 1 1 d .
F10 F 0.3952(6) 0.8196(18) 0.9077(16) 0.0952(13) Uani 1 1 d .
F11 F 0.4228(6) 0.9308(18) 1.0341(17) 0.0952(13) Uani 1 1 d .
F12 F 0.3838(6) 0.7092(18) 1.0322(16) 0.0952(13) Uani 1 1 d .
F13 F 0.3612(6) 0.7468(19) 1.5744(16) 0.0952(13) Uani 1 1 d .
F14 F 0.3982(7) 0.8774(18) 1.5535(17) 0.0952(13) Uani 1 1 d .
F15 F 0.3890(6) 0.7553(18) 1.4218(16) 0.0952(13) Uani 1 1 d .
F16 F 0.4398(6) 0.7842(17) 1.5161(17) 0.0952(13) Uani 1 1 d .
F17 F 0.4112(6) 0.7516(18) 1.6605(16) 0.0952(13) Uani 1 1 d .
F18 F 0.4009(6) 0.6365(17) 1.5268(17) 0.0952(13) Uani 1 1 d .
F19 F 0.2862(6) 0.8141(18) 0.5023(16) 0.0952(13) Uani 1 1 d .
F20 F 0.2413(6) 0.8132(17) 0.3815(16) 0.0952(13) Uani 1 1 d .
F21 F 0.2428(6) 0.7000(18) 0.5107(17) 0.0952(13) Uani 1 1 d .
F22 F 0.2024(6) 0.825(2) 0.5052(15) 0.0952(13) Uani 1 1 d .
F23 F 0.2486(6) 0.8222(18) 0.6278(15) 0.0952(13) Uani 1 1 d .
F24 F 0.2476(6) 0.9416(18) 0.4989(17) 0.0952(13) Uani 1 1 d .
O1 O 0.4971(7) 0.5672(14) 1.790(2) 0.089(5) Uani 1 1 d .
N1 N 0.6754(4) 0.0253(13) 2.2413(12) 0.029(3) Uani 1 1 d .
N2 N 0.6691(5) 0.0529(15) 1.7348(15) 0.049(5) Uani 1 1 d D
N3 N 0.6727(5) 0.5712(15) 1.7232(14) 0.041(4) Uani 1 1 d .
N4 N 0.3200(4) 0.5654(13) 1.7818(14) 0.035(4) Uani 1 1 d D
N5 N 0.1263(12) 0.957(3) 0.960(4) 0.136(18) Uani 1 1 d .
N6 N 0.6215(6) 0.1228(18) 1.4796(15) 0.053(6) Uani 1 1 d .
N7 N 0.4959(8) 0.7477(18) 1.765(3) 0.089(5) Uani 1 1 d .
C1 C 0.5834(5) 0.1830(16) 2.0993(15) 0.029(2) Uani 1 1 d .
C2 C 0.5798(5) 0.1052(16) 2.1687(14) 0.029(2) Uani 1 1 d .
H2 H 0.5566 0.0891 2.1862 0.035 Uiso 1 1 calc R
C3 C 0.6081(5) 0.0477(16) 2.2155(15) 0.029(2) Uani 1 1 d .
H3 H 0.6042 -0.0083 2.2605 0.035 Uiso 1 1 calc R
C4 C 0.6434(5) 0.0757(16) 2.1937(15) 0.032(4) Uani 1 1 d .
C5 C 0.6466(5) 0.1602(16) 2.1269(15) 0.029(2) Uani 1 1 d .
H5 H 0.6696 0.1829 2.1138 0.035 Uiso 1 1 calc R
C6 C 0.6178(5) 0.2110(16) 2.0801(15) 0.029(2) Uani 1 1 d .
H6 H 0.6212 0.2662 2.0338 0.035 Uiso 1 1 calc R
C7 C 0.6661(7) -0.061(2) 2.311(2) 0.0560(19) Uani 1 1 d .
H7A H 0.6515 -0.0348 2.3633 0.084 Uiso 1 1 calc R
H7B H 0.6878 -0.0920 2.3443 0.084 Uiso 1 1 calc R
H7C H 0.6528 -0.1144 2.2693 0.084 Uiso 1 1 calc R
C8 C 0.6952(7) -0.019(2) 2.156(2) 0.0560(19) Uani 1 1 d .
H8A H 0.6791 -0.0611 2.1104 0.084 Uiso 1 1 calc R
H8B H 0.7149 -0.0613 2.1860 0.084 Uiso 1 1 calc R
H8C H 0.7045 0.0380 2.1162 0.084 Uiso 1 1 calc R
C9 C 0.6986(7) 0.101(3) 2.311(2) 0.0560(19) Uani 1 1 d .
H9A H 0.7056 0.1592 2.2687 0.084 Uiso 1 1 calc R
H9B H 0.7199 0.0647 2.3404 0.084 Uiso 1 1 calc R
H9C H 0.6851 0.1263 2.3662 0.084 Uiso 1 1 calc R
C10 C 0.5575(5) 0.1123(16) 1.7687(14) 0.029(2) Uani 1 1 d .
C11 C 0.5682(5) 0.0223(16) 1.7220(18) 0.035(2) Uani 1 1 d .
H11 H 0.5509 -0.0277 1.6989 0.042 Uiso 1 1 calc R
C12 C 0.6034(5) 0.0037(16) 1.7082(18) 0.035(2) Uani 1 1 d .
H12 H 0.6096 -0.0563 1.6717 0.042 Uiso 1 1 calc R
C13 C 0.6298(5) 0.0711(16) 1.7469(16) 0.031(4) Uani 1 1 d .
C14 C 0.6201(5) 0.1595(16) 1.7982(18) 0.035(2) Uani 1 1 d .
H14 H 0.6379 0.2048 1.8278 0.042 Uiso 1 1 calc R
C15 C 0.5855(5) 0.1822(16) 1.8069(18) 0.035(2) Uani 1 1 d .
H15 H 0.5796 0.2453 1.8386 0.042 Uiso 1 1 calc R
C16 C 0.6734(7) -0.0373(19) 1.6645(19) 0.0560(19) Uani 1 1 d D
H16A H 0.6608 -0.0973 1.6893 0.084 Uiso 1 1 calc R
H16B H 0.6986 -0.0538 1.6639 0.084 Uiso 1 1 calc R
H16C H 0.6635 -0.0198 1.5942 0.084 Uiso 1 1 calc R
C17 C 0.6881(7) 0.144(2) 1.697(2) 0.0560(19) Uani 1 1 d .
H17A H 0.7095 0.1211 1.6662 0.084 Uiso 1 1 calc R
H17B H 0.6947 0.1912 1.7545 0.084 Uiso 1 1 calc R
H17C H 0.6726 0.1806 1.6439 0.084 Uiso 1 1 calc R
C18 C 0.6878(7) 0.020(2) 1.842(2) 0.0560(19) Uani 1 1 d .
H18A H 0.6959 -0.0520 1.8385 0.084 Uiso 1 1 calc R
H18B H 0.6710 0.0255 1.8951 0.084 Uiso 1 1 calc R
H18C H 0.7081 0.0650 1.8604 0.084 Uiso 1 1 calc R
C19 C 0.5747(5) 0.4120(16) 1.6429(15) 0.029(2) Uani 1 1 d .
C20 C 0.5752(5) 0.5071(18) 1.6979(16) 0.036(5) Uani 1 1 d .
H20 H 0.5537 0.5358 1.7179 0.043 Uiso 1 1 calc R
C21 C 0.6063(5) 0.5567(18) 1.7216(17) 0.037(5) Uani 1 1 d .
H21 H 0.6064 0.6202 1.7584 0.045 Uiso 1 1 calc R
C22 C 0.6385(5) 0.5163(16) 1.6929(15) 0.030(4) Uani 1 1 d .
C23 C 0.6386(6) 0.4262(17) 1.6370(18) 0.041(5) Uani 1 1 d .
H23 H 0.6601 0.3991 1.6160 0.049 Uiso 1 1 calc R
C24 C 0.6074(6) 0.3760(19) 1.612(2) 0.051(6) Uani 1 1 d .
H24 H 0.6076 0.3143 1.5724 0.061 Uiso 1 1 calc R
C25 C 0.6672(7) 0.671(2) 1.780(2) 0.0560(19) Uani 1 1 d .
H25A H 0.6540 0.6563 1.8402 0.084 Uiso 1 1 calc R
H25B H 0.6538 0.7192 1.7339 0.084 Uiso 1 1 calc R
H25C H 0.6902 0.7008 1.8038 0.084 Uiso 1 1 calc R
C26 C 0.6902(7) 0.597(3) 1.620(2) 0.0560(19) Uani 1 1 d .
H26A H 0.7138 0.6268 1.6371 0.084 Uiso 1 1 calc R
H26B H 0.6753 0.6464 1.5788 0.084 Uiso 1 1 calc R
H26C H 0.6924 0.5332 1.5800 0.084 Uiso 1 1 calc R
C27 C 0.6955(7) 0.499(2) 1.793(2) 0.0560(19) Uani 1 1 d .
H27A H 0.6804 0.4503 1.8260 0.084 Uiso 1 1 calc R
H27B H 0.7094 0.5397 1.8461 0.084 Uiso 1 1 calc R
H27C H 0.7116 0.4611 1.7516 0.084 Uiso 1 1 calc R
C28 C 0.4098(5) 0.3894(16) 1.7028(15) 0.029(2) Uani 1 1 d .
C29 C 0.4145(5) 0.4857(17) 1.7593(19) 0.041(5) Uani 1 1 d .
H29 H 0.4376 0.5099 1.7818 0.049 Uiso 1 1 calc R
C30 C 0.3859(8) 0.540(2) 1.780(2) 0.058(7) Uani 1 1 d .
H30 H 0.3891 0.6057 1.8122 0.070 Uiso 1 1 calc R
C31 C 0.3520(5) 0.5046(16) 1.7545(15) 0.031(4) Uani 1 1 d .
C32 C 0.3481(6) 0.4148(19) 1.701(2) 0.047(6) Uani 1 1 d .
H32 H 0.3249 0.3907 1.6791 0.056 Uiso 1 1 calc R
C33 C 0.3773(5) 0.3568(18) 1.6778(16) 0.038(5) Uani 1 1 d .
H33 H 0.3737 0.2925 1.6431 0.045 Uiso 1 1 calc R
C34 C 0.3307(7) 0.6669(17) 1.832(2) 0.0560(19) Uani 1 1 d D
H34A H 0.3452 0.7058 1.7867 0.084 Uiso 1 1 calc R
H34B H 0.3443 0.6541 1.8985 0.084 Uiso 1 1 calc R
H34C H 0.3094 0.7069 1.8433 0.084 Uiso 1 1 calc R
C35 C 0.3006(7) 0.600(3) 1.678(2) 0.0560(19) Uani 1 1 d .
H35A H 0.2864 0.5422 1.6478 0.084 Uiso 1 1 calc R
H35B H 0.3179 0.6208 1.6306 0.084 Uiso 1 1 calc R
H35C H 0.2850 0.6583 1.6900 0.084 Uiso 1 1 calc R
C36 C 0.2991(7) 0.508(2) 1.842(2) 0.0560(19) Uani 1 1 d .
H36A H 0.3141 0.4733 1.8976 0.084 Uiso 1 1 calc R
H36B H 0.2860 0.4555 1.7995 0.084 Uiso 1 1 calc R
H36C H 0.2822 0.5534 1.8732 0.084 Uiso 1 1 calc R
C37 C 0.1009(8) 0.979(2) 0.964(2) 0.061(7) Uani 1 1 d D
C38 C 0.0650(8) 1.023(2) 0.972(3) 0.088(13) Uani 1 1 d D
H38A H 0.0571 1.0060 1.0398 0.133 Uiso 1 1 calc R
H38B H 0.0485 0.9928 0.9175 0.133 Uiso 1 1 calc R
H38C H 0.0658 1.0978 0.9634 0.133 Uiso 1 1 calc R
C39 C 0.5914(8) 0.104(2) 1.4668(17) 0.049(6) Uani 1 1 d .
C40 C 0.5538(7) 0.086(2) 1.471(2) 0.070(9) Uani 1 1 d .
H40A H 0.5496 0.0115 1.4780 0.105 Uiso 1 1 calc R
H40B H 0.5408 0.1110 1.4068 0.105 Uiso 1 1 calc R
H40C H 0.5455 0.1226 1.5301 0.105 Uiso 1 1 calc R
C41 C 0.5184(10) 0.753(2) 1.673(3) 0.089(5) Uani 1 1 d .
H41A H 0.5427 0.7725 1.6976 0.133 Uiso 1 1 calc R
H41B H 0.5085 0.8056 1.6237 0.133 Uiso 1 1 calc R
H41C H 0.5184 0.6859 1.6387 0.133 Uiso 1 1 calc R
C42 C 0.4866(10) 0.853(2) 1.812(3) 0.089(5) Uani 1 1 d .
H42A H 0.4839 0.8445 1.8855 0.133 Uiso 1 1 calc R
H42B H 0.4644 0.8789 1.7763 0.133 Uiso 1 1 calc R
H42C H 0.5057 0.9026 1.8025 0.133 Uiso 1 1 calc R
C43 C 0.4889(10) 0.672(2) 1.795(3) 0.089(5) Uani 1 1 d .
H43 H 0.4709 0.6815 1.8408 0.107 Uiso 1 1 calc R

loop_
_atom_site_aniso_label
_atom_site_aniso_U_11
_atom_site_aniso_U_22
_atom_site_aniso_U_33
_atom_site_aniso_U_23
_atom_site_aniso_U_13
_atom_site_aniso_U_12
Pb1 0.0305(6) 0.0228(5) 0.0488(7) 0.000 -0.0050(5) 0.000
Pb2 0.0272(4) 0.0296(4) 0.0589(5) -0.0089(4) 0.0084(3) -0.0024(3)
Pb3 0.0326(8) 0.0315(8) 0.0339(7) -0.0021(6) -0.0002(6) -0.0008(6)
S1 0.023(2) 0.034(3) 0.038(3) 0.001(2) -0.001(2) -0.0003(19)
S2 0.029(3) 0.038(3) 0.070(4) 0.019(3) 0.029(3) 0.010(2)
S3 0.047(3) 0.034(2) 0.041(3) 0.003(2) -0.008(2) -0.009(3)
S4 0.030(2) 0.049(4) 0.044(3) -0.005(2) 0.010(2) 0.002(2)
P1 0.036(3) 0.037(3) 0.042(3) 0.000(2) 0.015(2) -0.002(2)
P2 0.054(4) 0.057(5) 0.056(4) 0.003(3) -0.004(3) 0.004(3)
P3 0.037(3) 0.048(4) 0.058(4) 0.001(3) 0.005(3) -0.002(3)
P4 0.029(3) 0.034(3) 0.035(3) -0.004(2) 0.000(2) 0.001(2)
F1 0.106(3) 0.094(3) 0.086(3) -0.005(2) 0.014(2) -0.008(3)
F2 0.106(3) 0.094(3) 0.086(3) -0.005(2) 0.014(2) -0.008(3)
F3 0.106(3) 0.094(3) 0.086(3) -0.005(2) 0.014(2) -0.008(3)
F4 0.106(3) 0.094(3) 0.086(3) -0.005(2) 0.014(2) -0.008(3)
F5 0.106(3) 0.094(3) 0.086(3) -0.005(2) 0.014(2) -0.008(3)
F6 0.106(3) 0.094(3) 0.086(3) -0.005(2) 0.014(2) -0.008(3)
F7 0.106(3) 0.094(3) 0.086(3) -0.005(2) 0.014(2) -0.008(3)
F8 0.106(3) 0.094(3) 0.086(3) -0.005(2) 0.014(2) -0.008(3)
F9 0.106(3) 0.094(3) 0.086(3) -0.005(2) 0.014(2) -0.008(3)
F10 0.106(3) 0.094(3) 0.086(3) -0.005(2) 0.014(2) -0.008(3)
F11 0.106(3) 0.094(3) 0.086(3) -0.005(2) 0.014(2) -0.008(3)
F12 0.106(3) 0.094(3) 0.086(3) -0.005(2) 0.014(2) -0.008(3)
F13 0.106(3) 0.094(3) 0.086(3) -0.005(2) 0.014(2) -0.008(3)
F14 0.106(3) 0.094(3) 0.086(3) -0.005(2) 0.014(2) -0.008(3)
F15 0.106(3) 0.094(3) 0.086(3) -0.005(2) 0.014(2) -0.008(3)
F16 0.106(3) 0.094(3) 0.086(3) -0.005(2) 0.014(2) -0.008(3)
F17 0.106(3) 0.094(3) 0.086(3) -0.005(2) 0.014(2) -0.008(3)
F18 0.106(3) 0.094(3) 0.086(3) -0.005(2) 0.014(2) -0.008(3)
F19 0.106(3) 0.094(3) 0.086(3) -0.005(2) 0.014(2) -0.008(3)
F20 0.106(3) 0.094(3) 0.086(3) -0.005(2) 0.014(2) -0.008(3)
F21 0.106(3) 0.094(3) 0.086(3) -0.005(2) 0.014(2) -0.008(3)
F22 0.106(3) 0.094(3) 0.086(3) -0.005(2) 0.014(2) -0.008(3)
F23 0.106(3) 0.094(3) 0.086(3) -0.005(2) 0.014(2) -0.008(3)
F24 0.106(3) 0.094(3) 0.086(3) -0.005(2) 0.014(2) -0.008(3)
O1 0.096(10) 0.025(6) 0.153(13) -0.008(6) 0.054(9) 0.000(6)
N1 0.011(7) 0.040(9) 0.035(9) -0.005(7) 0.001(6) 0.004(6)
N2 0.032(10) 0.057(12) 0.062(13) 0.033(10) 0.027(9) 0.016(9)
N3 0.034(10) 0.040(11) 0.046(10) 0.006(8) -0.007(8) -0.009(8)
N4 0.010(7) 0.044(10) 0.052(10) -0.007(8) 0.004(7) -0.007(7)
N5 0.14(4) 0.09(3) 0.19(4) 0.07(3) 0.11(3) 0.02(3)
N6 0.045(13) 0.070(16) 0.044(11) 0.014(10) 0.000(9) 0.035(11)
N7 0.096(10) 0.025(6) 0.153(13) -0.008(6) 0.054(9) 0.000(6)
C1 0.024(5) 0.037(5) 0.028(4) 0.003(4) 0.008(4) 0.003(4)
C2 0.014(4) 0.040(5) 0.032(5) 0.006(4) 0.000(4) -0.001(4)
C3 0.014(4) 0.040(5) 0.032(5) 0.006(4) 0.000(4) -0.001(4)
C4 0.025(9) 0.040(12) 0.033(10) -0.002(8) 0.005(8) -0.007(8)
C5 0.014(4) 0.040(5) 0.032(5) 0.006(4) 0.000(4) -0.001(4)
C6 0.014(4) 0.040(5) 0.032(5) 0.006(4) 0.000(4) -0.001(4)
C7 0.044(4) 0.067(5) 0.057(4) 0.005(4) 0.006(3) 0.002(4)
C8 0.044(4) 0.067(5) 0.057(4) 0.005(4) 0.006(3) 0.002(4)
C9 0.044(4) 0.067(5) 0.057(4) 0.005(4) 0.006(3) 0.002(4)
C10 0.024(5) 0.037(5) 0.028(4) 0.003(4) 0.008(4) 0.003(4)
C11 0.016(5) 0.032(5) 0.058(7) -0.010(5) 0.005(4) -0.001(4)
C12 0.016(5) 0.032(5) 0.058(7) -0.010(5) 0.005(4) -0.001(4)
C13 0.015(9) 0.038(12) 0.039(11) 0.006(8) -0.002(7) 0.010(8)
C14 0.016(5) 0.032(5) 0.058(7) -0.010(5) 0.005(4) -0.001(4)
C15 0.016(5) 0.032(5) 0.058(7) -0.010(5) 0.005(4) -0.001(4)
C16 0.044(4) 0.067(5) 0.057(4) 0.005(4) 0.006(3) 0.002(4)
C17 0.044(4) 0.067(5) 0.057(4) 0.005(4) 0.006(3) 0.002(4)
C18 0.044(4) 0.067(5) 0.057(4) 0.005(4) 0.006(3) 0.002(4)
C19 0.024(5) 0.037(5) 0.028(4) 0.003(4) 0.008(4) 0.003(4)
C20 0.017(9) 0.049(13) 0.041(11) 0.001(9) -0.006(8) -0.002(8)
C21 0.020(10) 0.045(12) 0.048(12) -0.008(10) 0.009(9) 0.002(8)
C22 0.012(9) 0.046(12) 0.030(10) -0.007(8) -0.005(7) -0.006(8)
C23 0.029(11) 0.041(12) 0.055(13) -0.015(10) 0.022(10) 0.000(9)
C24 0.027(11) 0.037(12) 0.089(19) 0.001(12) 0.004(12) 0.010(9)
C25 0.044(4) 0.067(5) 0.057(4) 0.005(4) 0.006(3) 0.002(4)
C26 0.044(4) 0.067(5) 0.057(4) 0.005(4) 0.006(3) 0.002(4)
C27 0.044(4) 0.067(5) 0.057(4) 0.005(4) 0.006(3) 0.002(4)
C28 0.024(5) 0.037(5) 0.028(4) 0.003(4) 0.008(4) 0.003(4)
C29 0.026(10) 0.034(11) 0.062(14) -0.022(10) -0.004(9) 0.000(9)
C30 0.074(19) 0.038(13) 0.069(17) -0.021(12) 0.040(15) -0.012(13)
C31 0.031(10) 0.036(11) 0.026(9) 0.006(8) -0.006(8) 0.003(8)
C32 0.023(11) 0.047(13) 0.067(15) -0.008(11) -0.019(10) 0.008(9)
C33 0.023(9) 0.049(14) 0.039(11) -0.018(10) -0.004(8) 0.012(9)
C34 0.044(4) 0.067(5) 0.057(4) 0.005(4) 0.006(3) 0.002(4)
C35 0.044(4) 0.067(5) 0.057(4) 0.005(4) 0.006(3) 0.002(4)
C36 0.044(4) 0.067(5) 0.057(4) 0.005(4) 0.006(3) 0.002(4)
C37 0.07(2) 0.051(16) 0.063(16) -0.007(13) 0.034(15) -0.006(15)
C38 0.14(3) 0.061(19) 0.062(18) 0.024(15) -0.01(2) -0.06(2)
C39 0.069(18) 0.045(14) 0.035(11) 0.008(10) 0.010(11) 0.028(13)
C40 0.047(14) 0.065(18) 0.09(2) 0.046(17) -0.041(14) 0.001(14)
C41 0.096(10) 0.025(6) 0.153(13) -0.008(6) 0.054(9) 0.000(6)
C42 0.096(10) 0.025(6) 0.153(13) -0.008(6) 0.054(9) 0.000(6)
C43 0.096(10) 0.025(6) 0.153(13) -0.008(6) 0.054(9) 0.000(6)

loop_
_atom_type_symbol
_atom_type_description
_atom_type_scat_dispersion_real
_atom_type_scat_dispersion_imag
_atom_type_scat_source
C C 0.0033 0.0016 'International Tables Vol C Tables 4.2.6.8 and 6.1.1.4'
H H 0.0000 0.0000 'International Tables Vol C Tables 4.2.6.8 and 6.1.1.4'
F F 0.0171 0.0103 'International Tables Vol C Tables 4.2.6.8 and 6.1.1.4'
N N 0.0061 0.0033 'International Tables Vol C Tables 4.2.6.8 and 6.1.1.4'
P P 0.1023 0.0942 'International Tables Vol C Tables 4.2.6.8 and 6.1.1.4'
Pb Pb -3.3944 10.1111 'International Tables Vol C Tables 4.2.6.8 and 6.1.1.4'
S S 0.1246 0.1234 'International Tables Vol C Tables 4.2.6.8 and 6.1.1.4'
O O 0.0106 0.0060 'International Tables Vol C Tables 4.2.6.8 and 6.1.1.4'

loop_
_geom_angle_atom_site_label_1
_geom_angle_atom_site_label_2
_geom_angle_atom_site_label_3
_geom_angle
_geom_angle_site_symmetry_1
_geom_angle_site_symmetry_3
_geom_angle_publ_flag
S1 Pb1 S1 83.0(2) . 2_659 yes
S1 Pb1 S2 80.46(15) . 2_659 yes
S1 Pb1 S2 87.02(16) 2_659 2_659 yes
S1 Pb1 S2 87.02(16) . . yes
S1 Pb1 S2 80.46(15) 2_659 . yes
S2 Pb1 S2 163.3(2) 2_659 . yes
S4 Pb2 S2 87.05(19) . . yes
S4 Pb2 S3 79.57(15) . . yes
S2 Pb2 S3 80.76(17) . . yes
S4 Pb2 S1 85.70(15) . 2_659 yes
S2 Pb2 S1 78.47(14) . 2_659 yes
S3 Pb2 S1 155.06(16) . 2_659 yes
S4 Pb2 Pb3 50.16(13) . . yes
S2 Pb2 Pb3 114.32(14) . . yes
S3 Pb2 Pb3 48.99(12) . . yes
S1 Pb2 Pb3 130.61(10) 2_659 . yes
S3 Pb3 S3 84.3(2) 2_658 . yes
S3 Pb3 S4 81.19(17) 2_658 . yes
S3 Pb3 S4 76.99(16) . . yes
S3 Pb3 Pb2 111.32(13) 2_658 . yes
S3 Pb3 Pb2 49.84(11) . . yes
S4 Pb3 Pb2 45.64(11) . . yes
C1 S1 Pb1 101.0(7) . . yes
C1 S1 Pb2 115.3(6) . 2_659 yes
Pb1 S1 Pb2 90.89(14) . 2_659 yes
C10 S2 Pb2 106.5(7) . . yes
C10 S2 Pb1 106.0(7) . . yes
Pb2 S2 Pb1 90.46(18) . . yes
C19 S3 Pb3 87.9(7) . 2_658 yes
C19 S3 Pb3 109.6(7) . . yes
Pb3 S3 Pb3 45.22(11) 2_658 . yes
C19 S3 Pb2 103.2(7) . . yes
Pb3 S3 Pb2 125.1(2) 2_658 . yes
Pb3 S3 Pb2 81.17(16) . . yes
C28 S4 Pb2 110.0(7) . . yes
C28 S4 Pb3 100.4(7) . . yes
Pb2 S4 Pb3 84.20(16) . . yes
F5 P1 F3 89.8(13) . . no
F5 P1 F1 90.2(13) . . no
F3 P1 F1 177.5(12) . . no
F5 P1 F6 176.2(14) . . no
F3 P1 F6 86.9(13) . . no
F1 P1 F6 93.0(13) . . no
F5 P1 F4 91.6(12) . . no
F3 P1 F4 87.5(12) . . no
F1 P1 F4 90.1(12) . . no
F6 P1 F4 86.5(12) . . no
F5 P1 F2 88.7(12) . . no
F3 P1 F2 92.8(12) . . no
F1 P1 F2 89.7(12) . . no
F6 P1 F2 93.2(12) . . no
F4 P1 F2 179.6(15) . . no
F7 P2 F9 172.3(13) . . no
F7 P2 F10 89.2(12) . . no
F9 P2 F10 98.4(12) . . no
F7 P2 F8 85.9(12) . . no
F9 P2 F8 86.8(12) . . no
F10 P2 F8 171.5(13) . . no
F7 P2 F11 88.2(13) . . no
F9 P2 F11 89.4(13) . . no
F10 P2 F11 95.9(12) . . no
F8 P2 F11 90.9(12) . . no
F7 P2 F12 90.7(12) . . no
F9 P2 F12 91.1(13) . . no
F10 P2 F12 88.4(12) . . no
F8 P2 F12 84.7(11) . . no
F11 P2 F12 175.5(12) . . no
F14 P3 F17 88.7(13) . . no
F14 P3 F16 83.4(13) . . no
F17 P3 F16 93.8(12) . . no
F14 P3 F15 96.3(13) . . no
F17 P3 F15 174.5(13) . . no
F16 P3 F15 89.0(12) . . no
F14 P3 F18 176.1(14) . . no
F17 P3 F18 93.4(12) . . no
F16 P3 F18 99.7(12) . . no
F15 P3 F18 81.5(12) . . no
F14 P3 F13 90.0(13) . . no
F17 P3 F13 83.8(12) . . no
F16 P3 F13 173.1(13) . . no
F15 P3 F13 93.9(12) . . no
F18 P3 F13 87.0(13) . . no
F21 P4 F20 91.0(12) . . no
F21 P4 F19 90.6(13) . . no
F20 P4 F19 88.6(12) . . no
F21 P4 F24 177.8(13) . . no
F20 P4 F24 90.4(12) . . no
F19 P4 F24 87.7(12) . . no
F21 P4 F22 90.2(13) . . no
F20 P4 F22 91.8(11) . . no
F19 P4 F22 179.2(13) . . no
F24 P4 F22 91.6(13) . . no
F21 P4 F23 88.1(12) . . no
F20 P4 F23 178.4(13) . . no
F19 P4 F23 90.2(11) . . no
F24 P4 F23 90.5(12) . . no
F22 P4 F23 89.5(11) . . no
C4 N1 C7 110.6(16) . . no
C4 N1 C8 107.9(16) . . no
C7 N1 C8 108.6(19) . . no
C4 N1 C9 111.8(17) . . no
C7 N1 C9 106.1(18) . . no
C8 N1 C9 111.8(18) . . no
C17 N2 C16 109.4(19) . . no
C17 N2 C13 114.6(17) . . no
C16 N2 C13 110.0(19) . . no
C17 N2 C18 109(2) . . no
C16 N2 C18 105.4(19) . . no
C13 N2 C18 108.4(16) . . no
C22 N3 C25 112.2(18) . . no
C22 N3 C27 107.4(18) . . no
C25 N3 C27 109.2(19) . . no
C22 N3 C26 107.2(17) . . no
C25 N3 C26 109.0(19) . . no
C27 N3 C26 112.0(19) . . no
C36 N4 C34 112(2) . . no
C36 N4 C31 111.4(18) . . no
C34 N4 C31 111.4(16) . . no
C36 N4 C35 113.5(18) . . no
C34 N4 C35 102.4(19) . . no
C31 N4 C35 106.0(16) . . no
C43 N7 C41 120(3) . . no
C43 N7 C42 125(3) . . no
C41 N7 C42 115(2) . . no
C2 C1 C6 117.4(18) . . no
C2 C1 S1 120.3(14) . . no
C6 C1 S1 122.1(15) . . no
C1 C2 C3 123.9(17) . . no
C1 C2 H2 118.0 . . no
C3 C2 H2 118.0 . . no
C2 C3 C4 118.1(18) . . no
C2 C3 H3 120.9 . . no
C4 C3 H3 120.9 . . no
C5 C4 C3 116.9(18) . . no
C5 C4 N1 119.3(16) . . no
C3 C4 N1 123.7(17) . . no
C6 C5 C4 122.4(18) . . no
C6 C5 H5 118.8 . . no
C4 C5 H5 118.8 . . no
C5 C6 C1 121.1(18) . . no
C5 C6 H6 119.5 . . no
C1 C6 H6 119.5 . . no
N1 C7 H7A 109.5 . . no
N1 C7 H7B 109.5 . . no
H7A C7 H7B 109.5 . . no
N1 C7 H7C 109.5 . . no
H7A C7 H7C 109.5 . . no
H7B C7 H7C 109.5 . . no
N1 C8 H8A 109.5 . . no
N1 C8 H8B 109.5 . . no
H8A C8 H8B 109.5 . . no
N1 C8 H8C 109.5 . . no
H8A C8 H8C 109.5 . . no
H8B C8 H8C 109.5 . . no
N1 C9 H9A 109.5 . . no
N1 C9 H9B 109.5 . . no
H9A C9 H9B 109.5 . . no
N1 C9 H9C 109.5 . . no
H9A C9 H9C 109.5 . . no
H9B C9 H9C 109.5 . . no
C11 C10 C15 116.0(17) . . no
C11 C10 S2 117.4(15) . . no
C15 C10 S2 126.5(15) . . no
C12 C11 C10 121.7(19) . . no
C12 C11 H11 119.2 . . no
C10 C11 H11 119.2 . . no
C11 C12 C13 121.1(19) . . no
C11 C12 H12 119.4 . . no
C13 C12 H12 119.4 . . no
C12 C13 C14 118.5(17) . . no
C12 C13 N2 122.9(18) . . no
C14 C13 N2 118.6(18) . . no
C15 C14 C13 121.2(19) . . no
C15 C14 H14 119.4 . . no
C13 C14 H14 119.4 . . no
C14 C15 C10 121.3(19) . . no
C14 C15 H15 119.3 . . no
C10 C15 H15 119.3 . . no
N2 C16 H16A 109.5 . . no
N2 C16 H16B 109.5 . . no
H16A C16 H16B 109.5 . . no
N2 C16 H16C 109.5 . . no
H16A C16 H16C 109.5 . . no
H16B C16 H16C 109.5 . . no
N2 C17 H17A 109.5 . . no
N2 C17 H17B 109.5 . . no
H17A C17 H17B 109.5 . . no
N2 C17 H17C 109.5 . . no
H17A C17 H17C 109.5 . . no
H17B C17 H17C 109.5 . . no
N2 C18 H18A 109.5 . . no
N2 C18 H18B 109.5 . . no
H18A C18 H18B 109.5 . . no
N2 C18 H18C 109.5 . . no
H18A C18 H18C 109.5 . . no
H18B C18 H18C 109.5 . . no
C24 C19 C20 117(2) . . no
C24 C19 S3 119.9(17) . . no
C20 C19 S3 122.9(15) . . no
C21 C20 C19 120(2) . . no
C21 C20 H20 120.2 . . no
C19 C20 H20 120.2 . . no
C20 C21 C22 122(2) . . no
C20 C21 H21 119.2 . . no
C22 C21 H21 119.2 . . no
C23 C22 C21 119.8(18) . . no
C23 C22 N3 119.9(18) . . no
C21 C22 N3 120.3(18) . . no
C24 C23 C22 119(2) . . no
C24 C23 H23 120.4 . . no
C22 C23 H23 120.4 . . no
C23 C24 C19 123(2) . . no
C23 C24 H24 118.7 . . no
C19 C24 H24 118.7 . . no
N3 C25 H25A 109.5 . . no
N3 C25 H25B 109.5 . . no
H25A C25 H25B 109.5 . . no
N3 C25 H25C 109.5 . . no
H25A C25 H25C 109.5 . . no
H25B C25 H25C 109.5 . . no
N3 C26 H26A 109.5 . . no
N3 C26 H26B 109.5 . . no
H26A C26 H26B 109.5 . . no
N3 C26 H26C 109.5 . . no
H26A C26 H26C 109.5 . . no
H26B C26 H26C 109.5 . . no
N3 C27 H27A 109.5 . . no
N3 C27 H27B 109.5 . . no
H27A C27 H27B 109.5 . . no
N3 C27 H27C 109.5 . . no
H27A C27 H27C 109.5 . . no
H27B C27 H27C 109.5 . . no
C33 C28 C29 118.0(18) . . no
C33 C28 S4 120.0(16) . . no
C29 C28 S4 121.9(15) . . no
C30 C29 C28 119(2) . . no
C30 C29 H29 120.4 . . no
C28 C29 H29 120.4 . . no
C29 C30 C31 122(2) . . no
C29 C30 H30 118.9 . . no
C31 C30 H30 118.9 . . no
C32 C31 C30 118(2) . . no
C32 C31 N4 120.8(18) . . no
C30 C31 N4 121.4(19) . . no
C31 C32 C33 121(2) . . no
C31 C32 H32 119.3 . . no
C33 C32 H32 119.3 . . no
C28 C33 C32 121(2) . . no
C28 C33 H33 119.4 . . no
C32 C33 H33 119.4 . . no
N4 C34 H34A 109.5 . . no
N4 C34 H34B 109.5 . . no
H34A C34 H34B 109.5 . . no
N4 C34 H34C 109.5 . . no
H34A C34 H34C 109.5 . . no
H34B C34 H34C 109.5 . . no
N4 C35 H35A 109.5 . . no
N4 C35 H35B 109.5 . . no
H35A C35 H35B 109.5 . . no
N4 C35 H35C 109.5 . . no
H35A C35 H35C 109.5 . . no
H35B C35 H35C 109.5 . . no
N4 C36 H36A 109.5 . . no
N4 C36 H36B 109.5 . . no
H36A C36 H36B 109.5 . . no
N4 C36 H36C 109.5 . . no
H36A C36 H36C 109.5 . . no
H36B C36 H36C 109.5 . . no
N5 C37 C38 174(4) . . no
C37 C38 H38A 109.5 . . no
C37 C38 H38B 109.5 . . no
H38A C38 H38B 109.5 . . no
C37 C38 H38C 109.5 . . no
H38A C38 H38C 109.5 . . no
H38B C38 H38C 109.5 . . no
N6 C39 C40 170(3) . . no
C39 C40 H40A 109.5 . . no
C39 C40 H40B 109.5 . . no
H40A C40 H40B 109.5 . . no
C39 C40 H40C 109.5 . . no
H40A C40 H40C 109.5 . . no
H40B C40 H40C 109.5 . . no
N7 C41 H41A 109.5 . . no
N7 C41 H41B 109.5 . . no
H41A C41 H41B 109.5 . . no
N7 C41 H41C 109.5 . . no
H41A C41 H41C 109.5 . . no
H41B C41 H41C 109.5 . . no
N7 C42 H42A 109.5 . . no
N7 C42 H42B 109.5 . . no
H42A C42 H42B 109.5 . . no
N7 C42 H42C 109.5 . . no
H42A C42 H42C 109.5 . . no
H42B C42 H42C 109.5 . . no
N7 C43 O1 142(4) . . no
O1 C43 H43 109.1 . . no

loop_
_geom_bond_atom_site_label_1
_geom_bond_atom_site_label_2
_geom_bond_distance
_geom_bond_site_symmetry_2
_geom_bond_publ_flag
Pb1 S1 2.688(5) . yes
Pb1 S1 2.688(5) 2_659 yes
Pb1 S2 3.013(6) 2_659 yes
Pb1 S2 3.013(6) . yes
Pb2 S4 2.650(6) . yes
Pb2 S2 2.763(6) . yes
Pb2 S3 2.852(6) . yes
Pb2 S1 3.061(5) 2_659 yes
Pb2 Pb3 3.6881(18) . yes
Pb3 S3 2.774(6) 2_658 yes
Pb3 S3 2.816(6) . yes
Pb3 S4 2.846(6) . yes
S1 C1 1.77(2) . yes
S1 Pb2 3.061(5) 2_659 yes
S2 C10 1.738(19) . yes
S3 C19 1.76(2) . yes
S3 Pb3 2.774(6) 2_658 yes
S4 C28 1.77(2) . yes
P1 F5 1.56(2) . no
P1 F3 1.58(2) . no
P1 F1 1.60(2) . no
P1 F6 1.60(2) . no
P1 F4 1.62(2) . no
P1 F2 1.63(2) . no
P2 F7 1.54(2) . no
P2 F9 1.56(2) . no
P2 F10 1.57(2) . no
P2 F8 1.60(2) . no
P2 F11 1.60(2) . no
P2 F12 1.62(2) . no
P3 F14 1.54(2) . no
P3 F17 1.55(2) . no
P3 F16 1.58(2) . no
P3 F15 1.58(2) . no
P3 F18 1.59(2) . no
P3 F13 1.60(2) . no
P4 F21 1.54(2) . no
P4 F20 1.58(2) . no
P4 F19 1.58(2) . no
P4 F24 1.59(2) . no
P4 F22 1.60(2) . no
P4 F23 1.61(2) . no
O1 C43 1.40(3) . no
N1 C4 1.47(3) . no
N1 C7 1.50(3) . no
N1 C8 1.50(3) . no
N1 C9 1.54(3) . no
N2 C17 1.49(3) . no
N2 C16 1.498(18) . no
N2 C13 1.53(2) . no
N2 C18 1.56(3) . no
N3 C22 1.50(2) . no
N3 C25 1.51(3) . no
N3 C27 1.51(3) . no
N3 C26 1.58(3) . no
N4 C36 1.39(3) . no
N4 C34 1.503(18) . no
N4 C31 1.51(3) . no
N4 C35 1.54(3) . no
N5 C37 1.01(4) . no
N6 C39 1.16(3) . no
N7 C43 1.09(4) . no
N7 C41 1.53(5) . no
N7 C42 1.55(4) . no
C1 C2 1.37(3) . no
C1 C6 1.40(3) . no
C2 C3 1.40(3) . no
C2 H2 0.9500 . no
C3 C4 1.44(3) . no
C3 H3 0.9500 . no
C4 C5 1.41(3) . no
C5 C6 1.37(3) . no
C5 H5 0.9500 . no
C6 H6 0.9500 . no
C7 H7A 0.9800 . no
C7 H7B 0.9800 . no
C7 H7C 0.9800 . no
C8 H8A 0.9800 . no
C8 H8B 0.9800 . no
C8 H8C 0.9800 . no
C9 H9A 0.9800 . no
C9 H9B 0.9800 . no
C9 H9C 0.9800 . no
C10 C11 1.39(3) . no
C10 C15 1.45(3) . no
C11 C12 1.38(3) . no
C11 H11 0.9500 . no
C12 C13 1.39(3) . no
C12 H12 0.9500 . no
C13 C14 1.39(3) . no
C14 C15 1.36(3) . no
C14 H14 0.9500 . no
C15 H15 0.9500 . no
C16 H16A 0.9800 . no
C16 H16B 0.9800 . no
C16 H16C 0.9800 . no
C17 H17A 0.9800 . no
C17 H17B 0.9800 . no
C17 H17C 0.9800 . no
C18 H18A 0.9800 . no
C18 H18B 0.9800 . no
C18 H18C 0.9800 . no
C19 C24 1.41(3) . no
C19 C20 1.42(3) . no
C20 C21 1.35(3) . no
C20 H20 0.9500 . no
C21 C22 1.41(3) . no
C21 H21 0.9500 . no
C22 C23 1.37(3) . no
C23 C24 1.36(3) . no
C23 H23 0.9500 . no
C24 H24 0.9500 . no
C25 H25A 0.9800 . no
C25 H25B 0.9800 . no
C25 H25C 0.9800 . no
C26 H26A 0.9800 . no
C26 H26B 0.9800 . no
C26 H26C 0.9800 . no
C27 H27A 0.9800 . no
C27 H27B 0.9800 . no
C27 H27C 0.9800 . no
C28 C33 1.31(3) . no
C28 C29 1.45(3) . no
C29 C30 1.34(3) . no
C29 H29 0.9500 . no
C30 C31 1.37(4) . no
C30 H30 0.9500 . no
C31 C32 1.35(3) . no
C32 C33 1.39(3) . no
C32 H32 0.9500 . no
C33 H33 0.9500 . no
C34 H34A 0.9800 . no
C34 H34B 0.9800 . no
C34 H34C 0.9800 . no
C35 H35A 0.9800 . no
C35 H35B 0.9800 . no
C35 H35C 0.9800 . no
C36 H36A 0.9800 . no
C36 H36B 0.9800 . no
C36 H36C 0.9800 . no
C38 H38A 0.9800 . no
C38 H38B 0.9800 . no
C38 H38C 0.9800 . no
C39 C40 1.45(4) . no
C40 H40A 0.9800 . no
C40 H40B 0.9800 . no
C40 H40C 0.9800 . no
C41 H41A 0.9800 . no
C41 H41B 0.9800 . no
C41 H41C 0.9800 . no
C42 H42A 0.9800 . no
C42 H42B 0.9800 . no
C42 H42C 0.9800 . no
C43 H43 0.9500 . no
